data_4514284
loop_
_publ_author_name
'Ebrahimi, Tannaz'
'Aluthge, Dinesh C.'
'Patrick, Brian O.'
'Hatzikiriakos, Savvas G.'
'Mehrkhodavandi, Parisa'

_publ_section_title
;
 Air- and Moisture-Stable Indium Salan Catalysts for Living Multiblock PLA
 Formation in Air
;
_journal_issue 10
_journal_name_full 'ACS Catalysis'
_journal_page_first 6413
_journal_paper_doi 10.1021/acscatal.7b01939
_journal_volume 7
_journal_year 2017
_chemical_absolute_configuration ad
_chemical_formula_moiety 'C72 H112 In2 N4 O6, 2(C7 H8)'
_chemical_formula_sum 'C86 H128 In2 N4 O6'
_chemical_formula_weight 1543.56
_space_group_crystal_system triclinic
_space_group_IT_number 1
_space_group_name_Hall 'P 1'
_space_group_name_H-M_alt 'P 1'
_symmetry_space_group_name_Hall 'P 1'
_symmetry_space_group_name_H-M 'P 1'
_atom_sites_solution_hydrogens geom
_atom_sites_solution_primary dual
_audit_creation_date 2017-08-16
_audit_creation_method
;
Olex2 1.2
(compiled 2017.08.10 svn.r3458 for OlexSys, GUI svn.r5375)
;
_cell_angle_alpha 74.0920(10)
_cell_angle_beta 87.9700(10)
_cell_angle_gamma 65.2360(10)
_cell_formula_units_Z 1
_cell_length_a 12.0666(5)
_cell_length_b 12.3213(6)
_cell_length_c 18.3525(8)
_cell_measurement_reflns_used 5732
_cell_measurement_temperature 100(2)
_cell_measurement_theta_max 25.11
_cell_measurement_theta_min 2.32
_cell_volume 2372.91(19)
_computing_cell_refinement 'SAINT v8.37A (Bruker, 2015)'
_computing_data_reduction 'SAINT v8.37A (Bruker, 2015)'
_computing_molecular_graphics 'Olex2 (Dolomanov et al., 2009)'
_computing_publication_material 'Olex2 (Dolomanov et al., 2009)'
_computing_structure_refinement 'XL (Sheldrick, 2008)'
_computing_structure_solution 'XT (Sheldrick, 2015)'
_diffrn_ambient_temperature 100(2)
_diffrn_detector 'Bruker APEX2 area detector'
_diffrn_detector_area_resol_mean 7.9
_diffrn_detector_type 'CCD area detector'
_diffrn_measured_fraction_theta_full 0.943
_diffrn_measured_fraction_theta_max 0.936
_diffrn_measurement_device 'Bruker-Nonius Kappa diffractometer'
_diffrn_measurement_device_type 'Bruker APEX-II CCD'
_diffrn_measurement_method '\f and \w scans'
_diffrn_radiation_monochromator 'mirror optics'
_diffrn_radiation_probe x-ray
_diffrn_radiation_type MoK\a
_diffrn_radiation_wavelength 0.71073
_diffrn_reflns_av_R_equivalents 0.0564
_diffrn_reflns_av_unetI/netI 0.1565
_diffrn_reflns_Laue_measured_fraction_full 0.943
_diffrn_reflns_Laue_measured_fraction_max 0.936
_diffrn_reflns_limit_h_max 9
_diffrn_reflns_limit_h_min -14
_diffrn_reflns_limit_k_max 15
_diffrn_reflns_limit_k_min -15
_diffrn_reflns_limit_l_max 22
_diffrn_reflns_limit_l_min -22
_diffrn_reflns_number 16202
_diffrn_reflns_point_group_measured_fraction_full 0.797
_diffrn_reflns_point_group_measured_fraction_max 0.776
_diffrn_reflns_theta_full 25.000
_diffrn_reflns_theta_max 26.234
_diffrn_reflns_theta_min 1.866
_diffrn_source 'microfocus sealed X-ray tube'
_diffrn_source_type 'Incoatec I\ms'
_diffrn_standards_number 0
_exptl_absorpt_coefficient_mu 0.531
_exptl_absorpt_correction_T_max 0.979
_exptl_absorpt_correction_T_min 0.892
_exptl_absorpt_correction_type multi-scan
_exptl_absorpt_process_details
'SADABS-2014/5 (Bruker,2014/5) was used for absorption correction. wR2(int) was 0.0744 before and 0.0617 after correction. The Ratio of minimum to maximum transmission is 0.9109. The \l/2 correction factor is Not present.'
_exptl_crystal_colour colourless
_exptl_crystal_colour_primary colourless
_exptl_crystal_density_diffrn 1.080
_exptl_crystal_description BLADE
_exptl_crystal_F_000 818
_exptl_crystal_size_max 0.4
_exptl_crystal_size_mid 0.06
_exptl_crystal_size_min 0.04
_refine_diff_density_max 1.077
_refine_diff_density_min -0.619
_refine_diff_density_rms 0.079
_refine_ls_abs_structure_details
;
 Flack x determined using 2887 quotients [(I+)-(I-)]/[(I+)+(I-)]
 (Parsons, Flack and Wagner, Acta Cryst. B69 (2013) 249-259).
;
_refine_ls_abs_structure_Flack -0.07(2)
_refine_ls_extinction_method none
_refine_ls_goodness_of_fit_ref 0.830
_refine_ls_hydrogen_treatment constr
_refine_ls_matrix_type full
_refine_ls_number_parameters 957
_refine_ls_number_reflns 14819
_refine_ls_number_restraints 1774
_refine_ls_restrained_S_all 0.796
_refine_ls_R_factor_all 0.0784
_refine_ls_R_factor_gt 0.0533
_refine_ls_shift/su_max 0.027
_refine_ls_shift/su_mean 0.000
_refine_ls_structure_factor_coef Fsqd
_refine_ls_weighting_details 'w=1/[\s^2^(Fo^2^)+(0.0243P)^2^] where P=(Fo^2^+2Fc^2^)/3'
_refine_ls_weighting_scheme calc
_refine_ls_wR_factor_gt 0.0948
_refine_ls_wR_factor_ref 0.1020
_reflns_Friedel_coverage 0.656
_reflns_Friedel_fraction_full 0.651
_reflns_Friedel_fraction_max 0.615
_reflns_number_gt 9961
_reflns_number_total 14819
_reflns_threshold_expression 'I > 2\s(I)'
_cod_data_source_file cs7b01939_si_002.cif
_cod_data_source_block pm194_sq_3
_cod_original_cell_volume 2372.91(18)
_cod_database_code 4514284
_shelx_shelxl_version_number 2017/1
_shelx_space_group_comment
;
The symmetry employed for this shelxl refinement is uniquely defined
by the following loop, which should always be used as a source of
symmetry information in preference to the above space-group names.
They are only intended as comments.
;
_shelx_estimated_absorpt_t_max 0.979
_shelx_estimated_absorpt_t_min 0.816
_olex2_refinement_description
;
1. Fixed Uiso
 At 1.2 times of:
  All C(H) groups, All C(H,H) groups, All N(H) groups
 At 1.5 times of:
  All C(H,H,H) groups
2. Restrained distances
 C30-C29 \\sim C29-C32 \\sim C31-C29
 with sigma of 0.01
 C29-C32 \\sim C30-C29 \\sim C31-C29
 with sigma of 0.01
 C29-C30A \\sim C29-C32A \\sim C29-C31A
 with sigma of 0.01
 C29-C32 \\sim C29-C30A \\sim C30-C29 \\sim C29-C32A \\sim C31-C29 \\sim
C29-C31A
 with sigma of 0.01
 C68-C67 \\sim C68-C66 \\sim C67-C66 \\sim C67A-C66A \\sim C67A-C68A \\sim
C66A-C68A
 with sigma of 0.04
 C65-C61 \\sim C65-C68 \\sim C65-C67 \\sim C65-C66 \\sim C65-C67A \\sim
C65-C66A \\sim C65-C68A
 with sigma of 0.02
 C31-C30 \\sim C31-C32 \\sim C30-C32 \\sim C30A-C32A \\sim C31A-C32A
 with sigma of 0.04
 C29-C31 \\sim C29-C30 \\sim C29-C30A \\sim C29-C31A \\sim C29-C32 \\sim
C29-C25 \\sim C29-C32A
 with sigma of 0.02
 C67A-C66A \\sim C67A-C68A \\sim C66A-C68A
 with sigma of 0.04
 C65-C61 \\sim C65-C67A \\sim C65-C66A \\sim C65-C68A
 with sigma of 0.02
 C30A-C32A \\sim C31A-C32A
 with sigma of 0.04
 C29-C30A \\sim C29-C31A \\sim C29-C32A \\sim C29-C25
 with sigma of 0.02
 C68-C67 \\sim C68-C66 \\sim C67-C66
 with sigma of 0.04
 C65-C61 \\sim C65-C68 \\sim C65-C67 \\sim C65-C66
 with sigma of 0.02
 C31-C30 \\sim C31-C32 \\sim C30-C32
 with sigma of 0.04
 C29-C31 \\sim C29-C30 \\sim C29-C32 \\sim C29-C25
 with sigma of 0.02
 C30-C31 \\sim C30-C32 \\sim C31-C32 \\sim C32A-C30A \\sim C32A-C31A
 with sigma of 0.04
 C29-C25 \\sim C29-C30 \\sim C29-C31 \\sim C29-C32 \\sim C29-C32A \\sim
C29-C30A \\sim C29-C31A
 with sigma of 0.02
 C31-C29 \\sim C29-C31A \\sim C29-C32 \\sim C29-C30A \\sim C30-C29 \\sim
C29-C32A
 with sigma of 0.01
 C65-C66 \\sim C65-C66A \\sim C65-C67 \\sim C65-C67A \\sim C68-C65 \\sim
C68A-C65
 with sigma of 0.01
3. Uiso/Uaniso restraints and constraints
All non-hydrogen atoms have similar U: within 2A with sigma of 0.04 and sigma
for terminal atoms of 0.08
Uanis(C31) = Uanis(C32) = Uanis(C30)
4. Rigid body (RIGU) restrains
 All non-hydrogen atoms
 with sigma for 1-2 distances of 0.004 and sigma for 1-3 distances of 0.004
5. Others
 Sof(C32A)=Sof(H32D)=Sof(H32E)=Sof(H32F)=Sof(C31A)=Sof(H31D)=Sof(H31E)=
 Sof(H31F)=Sof(C30A)=Sof(H30D)=Sof(H30E)=Sof(H30F)=1-FVAR(1)
 Sof(C32)=Sof(H32A)=Sof(H32B)=Sof(H32C)=Sof(C31)=Sof(H31A)=Sof(H31B)=Sof(H31C)=
 Sof(C30)=Sof(H30A)=Sof(H30B)=Sof(H30C)=FVAR(1)
 Sof(C67A)=Sof(H67D)=Sof(H67E)=Sof(H67F)=Sof(C66A)=Sof(H66D)=Sof(H66E)=
 Sof(H66F)=Sof(C68A)=Sof(H68D)=Sof(H68E)=Sof(H68F)=1-FVAR(2)
 Sof(C67)=Sof(H67A)=Sof(H67B)=Sof(H67C)=Sof(C66)=Sof(H66A)=Sof(H66B)=Sof(H66C)=
 Sof(C68)=Sof(H68A)=Sof(H68B)=Sof(H68C)=FVAR(2)
6.a Ternary CH refined with riding coordinates:
 N1(H1), N2(H2), N3(H3), N4(H4), C57(H57), C52(H52), C21(H21), C16(H16)
6.b Secondary CH2 refined with riding coordinates:
 C54(H54A,H54B), C53(H53A,H53B), C55(H55A,H55B), C56(H56A,H56B), C58(H58A,
 H58B), C22(H22A,H22B), C17(H17A,H17B), C18(H18A,H18B), C19(H19A,H19B),
 C20(H20A,H20B), C1(H1A,H1B), C37(H37A,H37B)
6.c Me refined with riding coordinates:
 C68(H68A,H68B,H68C), C68A(H68D,H68E,H68F)
6.d Aromatic/amide H refined with riding coordinates:
 C41(H41), C39(H39), C60(H60), C62(H62), C5(H5), C3(H3A), C26(H26), C24(H24),
 C74(H74), C75(H75), C76(H76), C77(H77), C78(H78), C81(H81), C82(H82), C83(H83),
  C84(H84), C85(H85)
6.e Idealised Me refined as rotating group:
 C47(H47A,H47B,H47C), C45(H45A,H45B,H45C), C46(H46A,H46B,H46C), C50(H50A,H50B,
 H50C), C51(H51A,H51B,H51C), C49(H49A,H49B,H49C), C67(H67A,H67B,H67C),
 C67A(H67D,H67E,H67F), C66(H66A,H66B,H66C), C66A(H66D,H66E,H66F), C70(H70A,H70B,
 H70C), C72(H72A,H72B,H72C), C71(H71A,H71B,H71C), C13(H13A,H13B,H13C), C14(H14A,
 H14B,H14C), C15(H15A,H15B,H15C), C10(H10A,H10B,H10C), C11(H11A,H11B,H11C),
 C9(H9A,H9B,H9C), C34(H34A,H34B,H34C), C35(H35A,H35B,H35C), C36(H36A,H36B,H36C),
  C32(H32A,H32B,H32C), C32A(H32D,H32E,H32F), C31(H31A,H31B,H31C), C31A(H31D,
 H31E,H31F), C30(H30A,H30B,H30C), C30A(H30D,H30E,H30F), C79(H79A,H79B,H79C),
 C86(H86A,H86B,H86C)
;
_platon_squeeze_void_probe_radius 1.20
_olex2_diffrn_ambient_temperature_device Kryoflex
_olex2_exptl_crystal_mounting_method 'The crystal was mounted on a mylar loop in oil'
_olex2_submission_original_sample_id RR/RR-3
_olex2_submission_special_instructions 'No special instructions were received'

loop_
_space_group_symop_operation_xyz
'x, y, z'

loop_
_atom_site_label
_atom_site_type_symbol
_atom_site_fract_x
_atom_site_fract_y
_atom_site_fract_z
_atom_site_U_iso_or_equiv
_atom_site_adp_type
_atom_site_occupancy
_atom_site_site_symmetry_order
_atom_site_calc_flag
_atom_site_refinement_flags_posn
_atom_site_refinement_flags_adp
_atom_site_refinement_flags_occupancy
_atom_site_disorder_assembly
_atom_site_disorder_group
In1 In 0.48733(5) 0.37338(5) 0.51342(4) 0.0258(3) Uani 1 1 d . U . . .
In2 In 0.44829(5) 0.47665(5) 0.32140(4) 0.0265(3) Uani 1 1 d . U . . .
O1 O 0.6670(7) 0.2424(7) 0.5134(4) 0.036(2) Uani 1 1 d . U . . .
O2 O 0.4084(7) 0.2762(8) 0.5910(5) 0.022(2) Uani 1 1 d . U . . .
O3 O 0.3765(7) 0.4329(8) 0.2376(5) 0.024(2) Uani 1 1 d . U . . .
O4 O 0.3088(6) 0.6484(7) 0.3242(4) 0.0315(19) Uani 1 1 d . U . . .
O5 O 0.5410(8) 0.4935(9) 0.4169(5) 0.030(2) Uani 1 1 d . U . . .
O6 O 0.4069(8) 0.3608(8) 0.4154(5) 0.022(2) Uani 1 1 d . U . . .
N1 N 0.5628(9) 0.4446(9) 0.5971(6) 0.024(2) Uani 1 1 d . U . . .
H1 H 0.540762 0.413645 0.649273 0.028 Uiso 1 1 calc R . . . .
N2 N 0.3273(8) 0.5521(9) 0.5155(5) 0.022(2) Uani 1 1 d . U . . .
H2 H 0.307912 0.609943 0.462735 0.026 Uiso 1 1 calc R . . . .
N3 N 0.6342(9) 0.3180(9) 0.3151(6) 0.027(2) Uani 1 1 d . U . . .
H3 H 0.679167 0.280194 0.366954 0.033 Uiso 1 1 calc R . . . .
N4 N 0.5476(9) 0.5799(10) 0.2408(6) 0.024(2) Uani 1 1 d . U . . .
H4 H 0.527301 0.584567 0.187292 0.029 Uiso 1 1 calc R . . . .
C47 C 0.5405(13) 0.1540(14) -0.0260(8) 0.061(5) Uani 1 1 d . U . . .
H47A H 0.461026 0.151841 -0.015795 0.091 Uiso 1 1 calc GR . . . .
H47B H 0.585230 0.094585 -0.054472 0.091 Uiso 1 1 calc GR . . . .
H47C H 0.527451 0.238232 -0.055924 0.091 Uiso 1 1 calc GR . . . .
C45 C 0.7446(9) 0.1139(10) 0.0347(6) 0.050(3) Uani 1 1 d . U . . .
H45A H 0.735788 0.196412 0.004018 0.075 Uiso 1 1 calc GR . . . .
H45B H 0.786498 0.052578 0.006858 0.075 Uiso 1 1 calc GR . . . .
H45C H 0.792861 0.090172 0.082922 0.075 Uiso 1 1 calc GR . . . .
C46 C 0.6336(10) -0.0136(10) 0.0953(6) 0.055(3) Uani 1 1 d . U . . .
H46A H 0.680668 -0.038988 0.144248 0.082 Uiso 1 1 calc GR . . . .
H46B H 0.677951 -0.071864 0.065994 0.082 Uiso 1 1 calc GR . . . .
H46C H 0.553295 -0.014309 0.104192 0.082 Uiso 1 1 calc GR . . . .
C40 C 0.5530(9) 0.2082(9) 0.0985(6) 0.030(2) Uani 1 1 d . U . . .
C41 C 0.4440(9) 0.3125(10) 0.0753(6) 0.035(3) Uani 1 1 d . U . . .
H41 H 0.408292 0.330578 0.025646 0.042 Uiso 1 1 calc R . . . .
C42 C 0.3813(8) 0.3936(9) 0.1170(5) 0.027(2) Uani 1 1 d . U . . .
C43 C 0.4352(8) 0.3641(8) 0.1913(5) 0.024(2) Uani 1 1 d . U . . .
C38 C 0.5475(9) 0.2612(10) 0.2152(6) 0.033(3) Uani 1 1 d . U . . .
C39 C 0.6052(9) 0.1869(9) 0.1699(6) 0.033(2) Uani 1 1 d . U . . .
H39 H 0.683046 0.118929 0.187664 0.040 Uiso 1 1 calc R . . . .
C48 C 0.2557(9) 0.5078(10) 0.0855(6) 0.036(2) Uani 1 1 d . U . . .
C50 C 0.1544(8) 0.4850(9) 0.1322(5) 0.036(3) Uani 1 1 d . U . . .
H50A H 0.148992 0.411023 0.125617 0.054 Uiso 1 1 calc GR . . . .
H50B H 0.075620 0.557705 0.114402 0.054 Uiso 1 1 calc GR . . . .
H50C H 0.174248 0.471898 0.186133 0.054 Uiso 1 1 calc GR . . . .
C51 C 0.2603(9) 0.6293(9) 0.0890(6) 0.046(3) Uani 1 1 d . U . . .
H51A H 0.261134 0.631078 0.142015 0.070 Uiso 1 1 calc GR . . . .
H51B H 0.188116 0.701011 0.059378 0.070 Uiso 1 1 calc GR . . . .
H51C H 0.334702 0.633218 0.067739 0.070 Uiso 1 1 calc GR . . . .
C49 C 0.2220(9) 0.5204(11) 0.0054(6) 0.052(3) Uani 1 1 d . U . . .
H49A H 0.281777 0.538462 -0.027278 0.079 Uiso 1 1 calc GR . . . .
H49B H 0.140210 0.588667 -0.011596 0.079 Uiso 1 1 calc GR . . . .
H49C H 0.221638 0.442404 0.002234 0.079 Uiso 1 1 calc GR . . . .
C54 C 0.9212(10) 0.3343(12) 0.2297(8) 0.075(4) Uani 1 1 d . U . . .
H54A H 0.902498 0.335621 0.177268 0.090 Uiso 1 1 calc R . . . .
H54B H 1.009087 0.278294 0.244770 0.090 Uiso 1 1 calc R . . . .
C53 C 0.8453(9) 0.2831(10) 0.2824(7) 0.051(3) Uani 1 1 d . U . . .
H53A H 0.867747 0.275918 0.335466 0.061 Uiso 1 1 calc R . . . .
H53B H 0.862280 0.198786 0.279190 0.061 Uiso 1 1 calc R . . . .
C55 C 0.8978(10) 0.4674(11) 0.2302(7) 0.066(4) Uani 1 1 d . U . . .
H55A H 0.922894 0.467018 0.281090 0.079 Uiso 1 1 calc R . . . .
H55B H 0.944786 0.500334 0.192312 0.079 Uiso 1 1 calc R . . . .
C56 C 0.7599(9) 0.5478(10) 0.2101(6) 0.049(3) Uani 1 1 d . U . . .
H56A H 0.740712 0.633267 0.212068 0.059 Uiso 1 1 calc R . . . .
H56B H 0.738604 0.553165 0.157235 0.059 Uiso 1 1 calc R . . . .
C57 C 0.6813(8) 0.4993(9) 0.2617(6) 0.029(2) Uani 1 1 d . U . . .
H57 H 0.701291 0.497325 0.314645 0.035 Uiso 1 1 calc R . . . .
C52 C 0.7104(9) 0.3676(10) 0.2615(7) 0.029(3) Uani 1 1 d . U . . .
H52 H 0.688537 0.369520 0.208949 0.035 Uiso 1 1 calc R . . . .
C58 C 0.4974(8) 0.7035(8) 0.2481(6) 0.031(2) Uani 1 1 d . U . . .
H58A H 0.544357 0.747686 0.218994 0.037 Uiso 1 1 calc R . . . .
H58B H 0.508949 0.698317 0.302267 0.037 Uiso 1 1 calc R . . . .
C59 C 0.3629(9) 0.7806(9) 0.2210(6) 0.030(2) Uani 1 1 d . U . . .
C60 C 0.3285(8) 0.8795(8) 0.1555(5) 0.030(2) Uani 1 1 d . U . . .
H60 H 0.390110 0.896597 0.127667 0.036 Uiso 1 1 calc R . . . .
C61 C 0.2091(9) 0.9527(9) 0.1300(6) 0.035(2) Uani 1 1 d D U . . .
C62 C 0.1179(9) 0.9233(9) 0.1731(5) 0.031(2) Uani 1 1 d . U . . .
H62 H 0.033803 0.974324 0.156113 0.037 Uiso 1 1 calc R . . . .
C63 C 0.1486(11) 0.8213(12) 0.2399(7) 0.027(3) Uani 1 1 d . U . . .
C64 C 0.2749(9) 0.7458(9) 0.2615(5) 0.027(2) Uani 1 1 d . U . . .
C67 C 0.2060(16) 1.1663(15) 0.0705(10) 0.058(6) Uani 0.653(15) 1 d D U P A 1
H67A H 0.152278 1.207957 0.105236 0.087 Uiso 0.653(15) 1 calc GR . P A 1
H67B H 0.197523 1.227780 0.021591 0.087 Uiso 0.653(15) 1 calc GR . P A 1
H67C H 0.291225 1.126728 0.092561 0.087 Uiso 0.653(15) 1 calc GR . P A 1
C67A C 0.074(3) 1.194(2) 0.062(2) 0.086(13) Uani 0.347(15) 1 d D U P A 2
H67D H 0.053343 1.253661 0.011430 0.130 Uiso 0.347(15) 1 calc GR . P A 2
H67E H 0.109278 1.224010 0.096117 0.130 Uiso 0.347(15) 1 calc GR . P A 2
H67F H 0.000507 1.187733 0.082484 0.130 Uiso 0.347(15) 1 calc GR . P A 2
C66 C 0.2309(16) 1.0270(16) -0.0112(9) 0.056(6) Uani 0.653(15) 1 d D U P A 1
H66A H 0.320147 0.988848 -0.000305 0.084 Uiso 0.653(15) 1 calc GR . P A 1
H66B H 0.206222 1.100962 -0.055352 0.084 Uiso 0.653(15) 1 calc GR . P A 1
H66C H 0.205506 0.966858 -0.022176 0.084 Uiso 0.653(15) 1 calc GR . P A 1
C66A C 0.276(2) 1.086(4) 0.017(2) 0.094(16) Uani 0.347(15) 1 d D U P A 2
H66D H 0.349732 1.007216 0.029741 0.141 Uiso 0.347(15) 1 calc GR . P A 2
H66E H 0.290471 1.148412 0.033408 0.141 Uiso 0.347(15) 1 calc GR . P A 2
H66F H 0.253897 1.115381 -0.037988 0.141 Uiso 0.347(15) 1 calc GR . P A 2
C65 C 0.1694(8) 1.0653(9) 0.0582(5) 0.042(3) Uani 1 1 d D U . . .
C68 C 0.0304(10) 1.1348(15) 0.0356(9) 0.040(5) Uani 0.653(15) 1 d D U P A 1
H68A H -0.011872 1.160676 0.078725 0.060 Uiso 0.653(15) 1 calc R . P A 1
H68B H 0.013230 1.208599 -0.007748 0.060 Uiso 0.653(15) 1 calc R . P A 1
H68C H 0.001268 1.079419 0.021521 0.060 Uiso 0.653(15) 1 calc R . P A 1
C68A C 0.110(3) 1.033(4) -0.0019(19) 0.097(14) Uani 0.347(15) 1 d D U P A 2
H68D H 0.040056 1.017243 0.018373 0.145 Uiso 0.347(15) 1 calc R . P A 2
H68E H 0.082066 1.102352 -0.048572 0.145 Uiso 0.347(15) 1 calc R . P A 2
H68F H 0.170748 0.957664 -0.013233 0.145 Uiso 0.347(15) 1 calc R . P A 2
C69 C 0.0512(9) 0.7935(10) 0.2818(6) 0.042(3) Uani 1 1 d . U . . .
C70 C -0.0805(9) 0.8902(11) 0.2468(6) 0.058(4) Uani 1 1 d . U . . .
H70A H -0.140675 0.866601 0.275848 0.086 Uiso 1 1 calc GR . . . .
H70B H -0.090905 0.891702 0.193778 0.086 Uiso 1 1 calc GR . . . .
H70C H -0.092746 0.973097 0.248804 0.086 Uiso 1 1 calc GR . . . .
C72 C 0.0608(10) 0.6704(10) 0.2815(7) 0.057(3) Uani 1 1 d . U . . .
H72A H 0.147080 0.610185 0.290413 0.086 Uiso 1 1 calc GR . . . .
H72B H 0.026614 0.676560 0.232117 0.086 Uiso 1 1 calc GR . . . .
H72C H 0.014960 0.642696 0.321834 0.086 Uiso 1 1 calc GR . . . .
C71 C 0.0609(11) 0.8023(12) 0.3628(7) 0.051(4) Uani 1 1 d . U . . .
H71A H 0.038446 0.889185 0.361184 0.076 Uiso 1 1 calc GR . . . .
H71B H 0.145266 0.750394 0.385862 0.076 Uiso 1 1 calc GR . . . .
H71C H 0.005267 0.772907 0.393278 0.076 Uiso 1 1 calc GR . . . .
C13 C 0.8844(11) -0.1657(9) 0.5862(6) 0.061(4) Uani 1 1 d . U . . .
H13A H 0.864903 -0.192978 0.638466 0.092 Uiso 1 1 calc GR . . . .
H13B H 0.970007 -0.177926 0.586683 0.092 Uiso 1 1 calc GR . . . .
H13C H 0.871926 -0.214837 0.556077 0.092 Uiso 1 1 calc GR . . . .
C14 C 0.8479(14) 0.0136(13) 0.4720(8) 0.074(5) Uani 1 1 d . U . . .
H14A H 0.801435 0.103507 0.448684 0.111 Uiso 1 1 calc GR . . . .
H14B H 0.837472 -0.031764 0.438446 0.111 Uiso 1 1 calc GR . . . .
H14C H 0.934944 -0.005971 0.479557 0.111 Uiso 1 1 calc GR . . . .
C12 C 0.7996(10) -0.0261(9) 0.5507(6) 0.042(3) Uani 1 1 d . U . . .
C15 C 0.6684(10) -0.0094(11) 0.5401(7) 0.065(4) Uani 1 1 d . U . . .
H15A H 0.634405 -0.018620 0.589499 0.097 Uiso 1 1 calc GR . . . .
H15B H 0.667342 -0.072669 0.517680 0.097 Uiso 1 1 calc GR . . . .
H15C H 0.618784 0.073879 0.506106 0.097 Uiso 1 1 calc GR . . . .
C6 C 0.8070(11) 0.0499(12) 0.6037(7) 0.030(3) Uani 1 1 d . U . . .
C5 C 0.8802(9) -0.0049(9) 0.6702(6) 0.033(2) Uani 1 1 d . U . . .
H5 H 0.925310 -0.093055 0.685667 0.039 Uiso 1 1 calc R . . . .
C4 C 0.8915(8) 0.0628(9) 0.7160(6) 0.030(2) Uani 1 1 d . U . . .
C3 C 0.8305(8) 0.1889(9) 0.6921(6) 0.030(2) Uani 1 1 d . U . . .
H3A H 0.838992 0.235685 0.723223 0.036 Uiso 1 1 calc R . . . .
C2 C 0.7568(8) 0.2521(9) 0.6247(6) 0.032(2) Uani 1 1 d . U . . .
C7 C 0.7411(8) 0.1827(9) 0.5792(5) 0.027(2) Uani 1 1 d . U . . .
C10 C 1.0271(10) -0.1424(9) 0.8111(6) 0.050(3) Uani 1 1 d . U . . .
H10A H 0.960652 -0.166250 0.805252 0.075 Uiso 1 1 calc GR . . . .
H10B H 1.064213 -0.179911 0.863720 0.075 Uiso 1 1 calc GR . . . .
H10C H 1.089333 -0.172108 0.776640 0.075 Uiso 1 1 calc GR . . . .
C11 C 1.0825(10) 0.0313(10) 0.7861(6) 0.053(3) Uani 1 1 d . U . . .
H11A H 1.133808 -0.001616 0.747665 0.080 Uiso 1 1 calc GR . . . .
H11B H 1.131160 -0.004751 0.835445 0.080 Uiso 1 1 calc GR . . . .
H11C H 1.052198 0.122220 0.771343 0.080 Uiso 1 1 calc GR . . . .
C8 C 0.9763(9) -0.0024(10) 0.7920(6) 0.039(2) Uani 1 1 d . U . . .
C9 C 0.9010(10) 0.0384(11) 0.8572(6) 0.061(4) Uani 1 1 d . U . . .
H9A H 0.877646 0.127239 0.849963 0.092 Uiso 1 1 calc GR . . . .
H9B H 0.950444 -0.010258 0.905977 0.092 Uiso 1 1 calc GR . . . .
H9C H 0.826998 0.024050 0.857112 0.092 Uiso 1 1 calc GR . . . .
C34 C 0.5515(8) 0.1025(8) 0.7407(6) 0.032(2) Uani 1 1 d . U . . .
H34A H 0.570579 0.131438 0.688556 0.048 Uiso 1 1 calc GR . . . .
H34B H 0.611241 0.016527 0.764191 0.048 Uiso 1 1 calc GR . . . .
H34C H 0.555248 0.156342 0.770247 0.048 Uiso 1 1 calc GR . . . .
C35 C 0.4097(9) 0.0406(8) 0.8199(5) 0.031(2) Uani 1 1 d . U . . .
H35A H 0.422746 0.081390 0.855637 0.047 Uiso 1 1 calc GR . . . .
H35B H 0.470251 -0.046671 0.833481 0.047 Uiso 1 1 calc GR . . . .
H35C H 0.327033 0.044261 0.822389 0.047 Uiso 1 1 calc GR . . . .
C36 C 0.4151(9) 0.0302(8) 0.6890(5) 0.036(3) Uani 1 1 d . U . . .
H36A H 0.337906 0.021607 0.695207 0.055 Uiso 1 1 calc GR . . . .
H36B H 0.484074 -0.052578 0.703987 0.055 Uiso 1 1 calc GR . . . .
H36C H 0.417550 0.072060 0.635567 0.055 Uiso 1 1 calc GR . . . .
C33 C 0.4240(9) 0.1077(8) 0.7391(5) 0.027(2) Uani 1 1 d . U . . .
C27 C 0.3242(8) 0.2426(8) 0.7114(5) 0.021(2) Uani 1 1 d . U . . .
C26 C 0.2323(8) 0.2918(8) 0.7538(5) 0.023(2) Uani 1 1 d . U . . .
H26 H 0.231101 0.239073 0.802260 0.028 Uiso 1 1 calc R . . . .
C25 C 0.1402(9) 0.4116(9) 0.7331(6) 0.033(2) Uani 1 1 d D U . . .
C24 C 0.1426(8) 0.4849(9) 0.6623(5) 0.029(2) Uani 1 1 d . U . . .
H24 H 0.080833 0.567925 0.645266 0.034 Uiso 1 1 calc R . . . .
C23 C 0.2312(10) 0.4422(9) 0.6155(6) 0.029(3) Uani 1 1 d . U . . .
C28 C 0.3240(8) 0.3200(8) 0.6377(5) 0.022(2) Uani 1 1 d . U . . .
C29 C 0.0389(9) 0.4570(8) 0.7841(5) 0.047(3) Uani 1 1 d D U . . .
C32 C -0.0844(13) 0.4949(17) 0.7389(10) 0.044(4) Uani 0.509(12) 1 d D U P B 1
H32A H -0.095774 0.562010 0.692292 0.066 Uiso 0.509(12) 1 calc GR . P B 1
H32B H -0.152083 0.523800 0.770269 0.066 Uiso 0.509(12) 1 calc GR . P B 1
H32C H -0.083253 0.422588 0.725611 0.066 Uiso 0.509(12) 1 calc GR . P B 1
C32A C 0.1133(17) 0.442(2) 0.8576(9) 0.058(6) Uani 0.491(12) 1 d D U P B 2
H32D H 0.162660 0.353599 0.882728 0.087 Uiso 0.491(12) 1 calc GR . P B 2
H32E H 0.056202 0.479698 0.892517 0.087 Uiso 0.491(12) 1 calc GR . P B 2
H32F H 0.167234 0.484582 0.843477 0.087 Uiso 0.491(12) 1 calc GR . P B 2
C31 C 0.036(2) 0.3661(17) 0.8584(9) 0.044(4) Uani 0.509(12) 1 d D U P B 1
H31A H 0.042509 0.289331 0.848789 0.066 Uiso 0.509(12) 1 calc GR . P B 1
H31B H -0.041417 0.403851 0.880339 0.066 Uiso 0.509(12) 1 calc GR . P B 1
H31C H 0.104674 0.346525 0.894152 0.066 Uiso 0.509(12) 1 calc GR . P B 1
C31A C -0.013(2) 0.3639(18) 0.8221(12) 0.049(6) Uani 0.491(12) 1 d D U P B 2
H31D H -0.063496 0.357630 0.783961 0.073 Uiso 0.491(12) 1 calc GR . P B 2
H31E H -0.064051 0.392375 0.861885 0.073 Uiso 0.491(12) 1 calc GR . P B 2
H31F H 0.054090 0.281899 0.844757 0.073 Uiso 0.491(12) 1 calc GR . P B 2
C30 C 0.028(2) 0.5781(15) 0.7965(14) 0.044(4) Uani 0.509(12) 1 d D U P B 1
H30A H -0.048842 0.616408 0.818574 0.066 Uiso 0.509(12) 1 calc GR . P B 1
H30B H 0.029036 0.635346 0.747679 0.066 Uiso 0.509(12) 1 calc GR . P B 1
H30C H 0.097279 0.560416 0.831290 0.066 Uiso 0.509(12) 1 calc GR . P B 1
C30A C -0.029(2) 0.5986(12) 0.7655(14) 0.064(8) Uani 0.491(12) 1 d D U P B 2
H30D H 0.023899 0.636765 0.739900 0.095 Uiso 0.491(12) 1 calc GR . P B 2
H30E H -0.051414 0.622067 0.812659 0.095 Uiso 0.491(12) 1 calc GR . P B 2
H30F H -0.103544 0.628004 0.731987 0.095 Uiso 0.491(12) 1 calc GR . P B 2
C22 C 0.2191(10) 0.5238(10) 0.5359(6) 0.031(3) Uani 1 1 d . U . . .
H22A H 0.206171 0.482428 0.499844 0.037 Uiso 1 1 calc R . . . .
H22B H 0.145347 0.603361 0.529441 0.037 Uiso 1 1 calc R . . . .
C21 C 0.3561(10) 0.6147(10) 0.5667(7) 0.031(3) Uani 1 1 d . U . . .
H21 H 0.334211 0.583843 0.618902 0.037 Uiso 1 1 calc R . . . .
C16 C 0.4919(8) 0.5815(8) 0.5704(6) 0.028(2) Uani 1 1 d . U . . .
H16 H 0.513354 0.612471 0.518010 0.033 Uiso 1 1 calc R . . . .
C17 C 0.5221(9) 0.6453(9) 0.6221(6) 0.042(3) Uani 1 1 d . U . . .
H17A H 0.611202 0.622561 0.624372 0.050 Uiso 1 1 calc R . . . .
H17B H 0.501710 0.614835 0.674164 0.050 Uiso 1 1 calc R . . . .
C18 C 0.4515(10) 0.7883(10) 0.5941(7) 0.062(3) Uani 1 1 d . U . . .
H18A H 0.471033 0.827254 0.629343 0.074 Uiso 1 1 calc R . . . .
H18B H 0.472818 0.821285 0.542775 0.074 Uiso 1 1 calc R . . . .
C19 C 0.3168(11) 0.8147(11) 0.5922(8) 0.071(4) Uani 1 1 d . U . . .
H19A H 0.266610 0.906006 0.576145 0.085 Uiso 1 1 calc R . . . .
H19B H 0.297616 0.781214 0.644145 0.085 Uiso 1 1 calc R . . . .
C20 C 0.2822(10) 0.7570(9) 0.5382(7) 0.049(3) Uani 1 1 d . U . . .
H20A H 0.301180 0.789294 0.486037 0.059 Uiso 1 1 calc R . . . .
H20B H 0.193309 0.778777 0.537143 0.059 Uiso 1 1 calc R . . . .
C1 C 0.6943(8) 0.3924(8) 0.5983(6) 0.031(2) Uani 1 1 d . U . . .
H1A H 0.726101 0.425216 0.632073 0.037 Uiso 1 1 calc R . . . .
H1B H 0.716476 0.421058 0.546362 0.037 Uiso 1 1 calc R . . . .
C44 C 0.6162(10) 0.1181(11) 0.0508(6) 0.042(3) Uani 1 1 d . U . . .
C37 C 0.6049(10) 0.2213(11) 0.2952(6) 0.027(3) Uani 1 1 d . U . . .
H37A H 0.681391 0.144026 0.302213 0.033 Uiso 1 1 calc R . . . .
H37B H 0.548316 0.201362 0.331159 0.033 Uiso 1 1 calc R . . . .
C73 C 0.4500(9) 0.6043(9) 0.8278(6) 0.034(2) Uani 1 1 d . U . . .
C74 C 0.3862(10) 0.5473(10) 0.8034(6) 0.044(3) Uani 1 1 d . U . . .
H74 H 0.299354 0.587543 0.794995 0.052 Uiso 1 1 calc R . . . .
C75 C 0.4500(10) 0.4323(10) 0.7915(6) 0.043(3) Uani 1 1 d . U . . .
H75 H 0.405256 0.393706 0.775678 0.052 Uiso 1 1 calc R . . . .
C76 C 0.5751(10) 0.3712(10) 0.8014(6) 0.038(3) Uani 1 1 d . U . . .
H76 H 0.617527 0.292544 0.791820 0.045 Uiso 1 1 calc R . . . .
C77 C 0.6369(10) 0.4289(10) 0.8260(6) 0.043(3) Uani 1 1 d . U . . .
H77 H 0.723816 0.388217 0.834270 0.051 Uiso 1 1 calc R . . . .
C78 C 0.5755(10) 0.5445(10) 0.8388(6) 0.043(3) Uani 1 1 d . U . . .
H78 H 0.620317 0.582461 0.855185 0.051 Uiso 1 1 calc R . . . .
C79 C 0.3838(12) 0.7244(12) 0.8443(8) 0.052(4) Uani 1 1 d . U . . .
H79A H 0.304737 0.770878 0.813450 0.079 Uiso 1 1 calc GR . . . .
H79B H 0.432398 0.772789 0.831982 0.079 Uiso 1 1 calc GR . . . .
H79C H 0.369976 0.709713 0.898340 0.079 Uiso 1 1 calc GR . . . .
C80 C 0.7517(10) 0.6623(10) -0.0089(6) 0.039(3) Uani 1 1 d . U . . .
C81 C 0.6283(10) 0.7239(10) 0.0017(5) 0.039(3) Uani 1 1 d . U . . .
H81 H 0.593144 0.811787 -0.007306 0.047 Uiso 1 1 calc R . . . .
C82 C 0.5559(10) 0.6617(11) 0.0246(6) 0.046(3) Uani 1 1 d . U . . .
H82 H 0.471843 0.706472 0.030759 0.055 Uiso 1 1 calc R . . . .
C83 C 0.6060(11) 0.5337(12) 0.0387(6) 0.053(3) Uani 1 1 d . U . . .
H83 H 0.556438 0.490414 0.055605 0.063 Uiso 1 1 calc R . . . .
C84 C 0.7239(11) 0.4699(11) 0.0289(6) 0.049(3) Uani 1 1 d . U . . .
H84 H 0.756412 0.382089 0.037999 0.059 Uiso 1 1 calc R . . . .
C85 C 0.8014(10) 0.5322(10) 0.0048(6) 0.046(3) Uani 1 1 d . U . . .
H85 H 0.885046 0.486477 -0.001748 0.055 Uiso 1 1 calc R . . . .
C86 C 0.8260(11) 0.7329(11) -0.0319(7) 0.075(4) Uani 1 1 d . U . . .
H86A H 0.907693 0.677307 -0.041478 0.112 Uiso 1 1 calc GR . . . .
H86B H 0.833480 0.767501 0.008865 0.112 Uiso 1 1 calc GR . . . .
H86C H 0.786323 0.801038 -0.078343 0.112 Uiso 1 1 calc GR . . . .

loop_
_atom_site_aniso_label
_atom_site_aniso_U_11
_atom_site_aniso_U_22
_atom_site_aniso_U_33
_atom_site_aniso_U_23
_atom_site_aniso_U_13
_atom_site_aniso_U_12
In1 0.0308(6) 0.0207(6) 0.0212(6) -0.0057(5) 0.0078(5) -0.0072(5)
In2 0.0278(6) 0.0246(6) 0.0216(6) -0.0057(5) 0.0075(5) -0.0071(5)
O1 0.039(5) 0.032(5) 0.021(4) -0.004(3) 0.008(3) -0.003(3)
O2 0.026(5) 0.019(4) 0.025(5) -0.007(4) 0.013(4) -0.014(4)
O3 0.020(4) 0.033(5) 0.026(5) -0.013(4) -0.001(3) -0.015(4)
O4 0.031(5) 0.026(4) 0.023(4) -0.007(3) 0.009(3) 0.000(3)
O5 0.036(6) 0.032(6) 0.018(5) -0.007(4) 0.010(4) -0.013(4)
O6 0.039(6) 0.024(5) 0.009(4) -0.006(4) 0.012(4) -0.020(4)
N1 0.033(5) 0.018(4) 0.015(5) 0.005(4) 0.004(4) -0.012(4)
N2 0.023(5) 0.019(5) 0.013(5) 0.005(4) 0.005(4) -0.005(4)
N3 0.023(5) 0.035(6) 0.018(5) -0.005(4) -0.001(4) -0.007(4)
N4 0.019(5) 0.031(5) 0.018(5) -0.001(5) -0.001(4) -0.010(4)
C47 0.068(10) 0.085(12) 0.035(7) -0.037(8) 0.004(7) -0.026(9)
C45 0.048(7) 0.069(9) 0.048(8) -0.038(7) 0.026(6) -0.028(6)
C46 0.071(9) 0.059(7) 0.053(8) -0.041(6) 0.021(6) -0.032(7)
C40 0.027(6) 0.038(6) 0.026(5) -0.013(5) 0.013(4) -0.013(4)
C41 0.035(6) 0.049(6) 0.019(5) -0.005(5) 0.007(4) -0.021(4)
C42 0.021(5) 0.037(5) 0.021(5) -0.003(4) 0.005(4) -0.015(4)
C43 0.020(5) 0.024(5) 0.026(5) -0.003(4) 0.004(4) -0.011(4)
C38 0.024(6) 0.036(6) 0.027(5) -0.010(5) 0.000(4) 0.000(4)
C39 0.029(6) 0.036(6) 0.031(5) -0.013(5) 0.001(4) -0.009(5)
C48 0.020(5) 0.052(6) 0.027(5) -0.005(5) 0.007(4) -0.012(4)
C50 0.017(5) 0.055(7) 0.031(6) -0.009(5) 0.006(4) -0.012(5)
C51 0.044(7) 0.040(6) 0.034(7) 0.013(5) -0.006(5) -0.011(5)
C49 0.026(7) 0.069(9) 0.033(6) -0.001(6) -0.003(5) -0.001(6)
C54 0.033(7) 0.080(9) 0.093(11) -0.026(8) 0.016(7) -0.006(7)
C53 0.028(6) 0.038(7) 0.074(9) -0.023(6) 0.010(6) 0.002(5)
C55 0.041(6) 0.073(8) 0.061(9) 0.002(7) 0.027(6) -0.019(6)
C56 0.041(6) 0.061(7) 0.042(7) -0.009(6) 0.008(5) -0.023(5)
C57 0.024(5) 0.037(5) 0.027(6) -0.012(5) 0.005(4) -0.014(4)
C52 0.021(5) 0.037(6) 0.029(7) -0.015(5) 0.008(5) -0.010(5)
C58 0.032(5) 0.028(5) 0.035(6) -0.010(5) 0.019(5) -0.016(4)
C59 0.028(5) 0.029(5) 0.033(6) -0.012(4) 0.007(4) -0.011(4)
C60 0.028(5) 0.018(5) 0.039(6) -0.007(4) 0.012(4) -0.008(4)
C61 0.038(5) 0.035(6) 0.028(6) -0.011(4) 0.003(4) -0.011(4)
C62 0.031(6) 0.029(6) 0.025(5) -0.013(4) 0.008(4) -0.003(4)
C63 0.024(5) 0.033(6) 0.017(5) -0.013(4) 0.001(4) -0.002(4)
C64 0.029(5) 0.022(5) 0.028(5) -0.007(4) 0.005(4) -0.007(4)
C67 0.049(13) 0.062(11) 0.060(14) -0.006(9) 0.000(10) -0.027(10)
C67A 0.05(2) 0.069(15) 0.12(3) -0.031(17) 0.01(2) 0.006(15)
C66 0.052(13) 0.073(14) 0.053(10) -0.011(9) 0.034(10) -0.042(10)
C66A 0.038(18) 0.11(3) 0.08(3) 0.04(2) 0.015(17) -0.011(17)
C65 0.034(6) 0.045(6) 0.036(6) 0.001(5) 0.001(5) -0.014(5)
C68 0.025(7) 0.032(10) 0.043(11) 0.005(8) 0.002(7) -0.002(7)
C68A 0.09(3) 0.12(3) 0.07(2) -0.04(2) -0.03(2) -0.02(2)
C69 0.029(6) 0.040(6) 0.040(6) -0.008(5) 0.008(5) -0.003(5)
C70 0.028(6) 0.075(9) 0.041(7) 0.005(6) 0.004(5) -0.008(6)
C72 0.043(8) 0.058(7) 0.076(10) -0.016(7) 0.028(7) -0.030(6)
C71 0.029(7) 0.054(9) 0.033(7) -0.006(6) 0.008(5) 0.011(7)
C13 0.085(9) 0.023(6) 0.053(8) -0.023(5) -0.006(7) 0.008(6)
C14 0.102(13) 0.038(8) 0.033(7) -0.008(6) 0.006(8) 0.016(8)
C12 0.052(6) 0.017(5) 0.038(6) -0.008(5) -0.002(5) 0.005(5)
C15 0.064(7) 0.044(8) 0.081(10) -0.032(7) -0.018(7) -0.008(6)
C6 0.024(6) 0.030(5) 0.029(6) -0.012(4) 0.008(4) -0.003(5)
C5 0.031(6) 0.027(6) 0.033(6) -0.005(4) 0.002(4) -0.006(5)
C4 0.025(5) 0.030(5) 0.027(5) -0.002(4) 0.012(4) -0.009(4)
C3 0.016(5) 0.035(5) 0.045(6) -0.016(4) 0.006(4) -0.013(4)
C2 0.028(6) 0.026(5) 0.032(5) -0.012(4) 0.009(4) 0.001(4)
C7 0.019(5) 0.033(5) 0.024(5) -0.010(4) 0.015(4) -0.007(4)
C10 0.058(8) 0.026(6) 0.049(8) 0.002(5) -0.007(6) -0.009(5)
C11 0.057(8) 0.063(8) 0.046(8) -0.004(7) -0.003(6) -0.037(7)
C8 0.037(6) 0.035(6) 0.042(6) -0.012(5) 0.002(4) -0.012(5)
C9 0.062(8) 0.065(9) 0.034(7) -0.016(6) -0.003(6) -0.003(7)
C34 0.036(5) 0.015(5) 0.038(6) 0.001(5) 0.006(5) -0.009(4)
C35 0.043(7) 0.018(5) 0.027(5) 0.003(4) 0.005(5) -0.012(5)
C36 0.058(7) 0.017(5) 0.031(6) -0.005(4) 0.008(5) -0.014(5)
C33 0.036(5) 0.022(5) 0.020(5) -0.004(4) 0.007(4) -0.012(4)
C27 0.026(5) 0.023(5) 0.020(5) -0.009(4) 0.005(4) -0.013(4)
C26 0.032(6) 0.026(5) 0.018(5) -0.005(4) 0.009(4) -0.018(4)
C25 0.040(6) 0.023(5) 0.033(5) -0.008(4) 0.016(5) -0.012(4)
C24 0.021(5) 0.023(5) 0.032(5) 0.000(4) 0.008(4) -0.004(4)
C23 0.030(6) 0.022(5) 0.028(6) -0.002(4) 0.009(5) -0.008(4)
C28 0.015(5) 0.022(5) 0.029(5) -0.007(4) 0.003(4) -0.008(4)
C29 0.049(7) 0.044(6) 0.045(6) -0.017(5) 0.026(5) -0.017(5)
C32 0.051(8) 0.032(7) 0.044(8) -0.014(6) 0.032(6) -0.013(6)
C32A 0.052(15) 0.071(17) 0.055(11) -0.024(12) 0.033(9) -0.027(12)
C31 0.051(8) 0.032(7) 0.044(8) -0.014(6) 0.032(6) -0.013(6)
C31A 0.053(16) 0.045(12) 0.043(16) -0.018(12) 0.019(12) -0.013(11)
C30 0.051(8) 0.032(7) 0.044(8) -0.014(6) 0.032(6) -0.013(6)
C30A 0.08(2) 0.054(10) 0.043(17) -0.023(11) 0.036(12) -0.008(11)
C22 0.032(6) 0.022(6) 0.031(6) -0.003(5) 0.008(5) -0.007(5)
C21 0.032(6) 0.015(5) 0.039(8) -0.007(5) 0.009(6) -0.004(5)
C16 0.038(5) 0.013(4) 0.028(6) -0.001(4) 0.007(4) -0.010(4)
C17 0.040(6) 0.040(6) 0.053(8) -0.025(6) 0.019(5) -0.017(5)
C18 0.076(7) 0.040(6) 0.077(9) -0.039(7) 0.013(7) -0.021(6)
C19 0.068(7) 0.037(7) 0.102(11) -0.032(7) 0.007(8) -0.010(6)
C20 0.046(7) 0.017(5) 0.070(9) -0.010(5) 0.008(6) -0.003(5)
C1 0.026(5) 0.028(5) 0.041(7) -0.011(5) 0.010(5) -0.012(4)
C44 0.040(6) 0.054(7) 0.031(6) -0.023(5) 0.008(5) -0.013(6)
C37 0.019(6) 0.031(6) 0.023(6) -0.008(5) 0.005(4) -0.003(5)
C73 0.035(6) 0.036(6) 0.031(6) -0.006(5) 0.011(5) -0.017(5)
C74 0.039(7) 0.046(7) 0.049(8) -0.014(6) 0.011(6) -0.022(5)
C75 0.051(6) 0.049(7) 0.041(7) -0.019(6) 0.013(6) -0.030(6)
C76 0.041(6) 0.041(7) 0.035(7) -0.005(5) 0.003(5) -0.025(5)
C77 0.035(6) 0.044(7) 0.050(8) -0.016(6) 0.005(6) -0.017(5)
C78 0.042(6) 0.044(6) 0.051(8) -0.012(6) 0.006(6) -0.027(5)
C79 0.054(9) 0.033(7) 0.059(11) -0.010(7) 0.006(8) -0.010(6)
C80 0.042(6) 0.045(6) 0.032(6) -0.008(5) 0.009(5) -0.023(5)
C81 0.050(6) 0.046(7) 0.021(6) -0.010(5) 0.002(5) -0.021(5)
C82 0.035(7) 0.059(7) 0.046(8) -0.015(6) 0.000(6) -0.022(5)
C83 0.062(7) 0.066(7) 0.040(7) -0.017(7) 0.018(6) -0.036(6)
C84 0.068(8) 0.048(7) 0.039(7) -0.021(6) 0.010(6) -0.027(6)
C85 0.042(7) 0.052(6) 0.042(7) -0.020(6) 0.009(6) -0.014(5)
C86 0.069(9) 0.071(9) 0.096(12) -0.032(9) 0.040(8) -0.039(8)

loop_
_atom_type_symbol
_atom_type_description
_atom_type_scat_dispersion_real
_atom_type_scat_dispersion_imag
_atom_type_scat_source
C C 0.0033 0.0016 'International Tables Vol C Tables 4.2.6.8 and 6.1.1.4'
H H 0.0000 0.0000 'International Tables Vol C Tables 4.2.6.8 and 6.1.1.4'
In In -0.7276 1.3100 'International Tables Vol C Tables 4.2.6.8 and 6.1.1.4'
N N 0.0061 0.0033 'International Tables Vol C Tables 4.2.6.8 and 6.1.1.4'
O O 0.0106 0.0060 'International Tables Vol C Tables 4.2.6.8 and 6.1.1.4'

loop_
_geom_angle_atom_site_label_1
_geom_angle_atom_site_label_2
_geom_angle_atom_site_label_3
_geom_angle
O1 In1 In2 92.5(2)
O1 In1 O5 83.0(3)
O1 In1 O6 98.7(3)
O1 In1 N1 87.9(3)
O1 In1 N2 161.1(3)
O2 In1 In2 131.2(2)
O2 In1 O1 104.7(3)
O2 In1 O5 169.8(4)
O2 In1 O6 94.6(3)
O2 In1 N1 98.4(3)
O2 In1 N2 88.8(3)
O5 In1 In2 40.4(2)
O5 In1 N1 88.4(3)
O5 In1 N2 85.4(3)
O6 In1 In2 37.1(2)
O6 In1 O5 77.4(3)
O6 In1 N1 163.4(3)
O6 In1 N2 93.2(3)
N1 In1 In2 128.0(2)
N2 In1 In2 88.2(2)
N2 In1 N1 76.8(4)
O3 In2 In1 134.1(2)
O3 In2 O4 102.7(3)
O3 In2 O5 171.6(4)
O3 In2 O6 96.5(3)
O3 In2 N3 87.4(3)
O3 In2 N4 96.2(4)
O4 In2 In1 91.38(19)
O4 In2 O5 84.9(3)
O4 In2 O6 98.5(3)
O4 In2 N3 164.1(3)
O4 In2 N4 89.9(3)
O5 In2 In1 41.0(2)
O5 In2 N3 85.9(3)
O5 In2 N4 87.2(3)
O6 In2 In1 37.8(2)
O6 In2 O5 78.8(3)
O6 In2 N3 92.4(3)
O6 In2 N4 162.9(4)
N3 In2 In1 90.1(2)
N3 In2 N4 76.8(4)
N4 In2 In1 127.7(3)
C7 O1 In1 119.9(6)
C28 O2 In1 127.5(7)
C43 O3 In2 129.3(7)
C64 O4 In2 119.4(6)
In2 O5 In1 98.6(4)
In2 O6 In1 105.1(3)
In1 N1 H1 108.4
C16 N1 In1 103.5(6)
C16 N1 H1 108.4
C1 N1 In1 108.6(7)
C1 N1 H1 108.4
C1 N1 C16 119.0(8)
In1 N2 H2 107.6
C22 N2 In1 108.0(7)
C22 N2 H2 107.6
C21 N2 In1 112.2(7)
C21 N2 H2 107.6
C21 N2 C22 113.5(9)
In2 N3 H3 108.1
C52 N3 In2 110.8(7)
C52 N3 H3 108.1
C52 N3 C37 115.7(9)
C37 N3 In2 105.9(7)
C37 N3 H3 108.1
In2 N4 H4 108.6
C57 N4 In2 105.6(6)
C57 N4 H4 108.6
C58 N4 In2 106.2(6)
C58 N4 H4 108.6
C58 N4 C57 119.0(9)
H47A C47 H47B 109.5
H47A C47 H47C 109.5
H47B C47 H47C 109.5
C44 C47 H47A 109.5
C44 C47 H47B 109.5
C44 C47 H47C 109.5
H45A C45 H45B 109.5
H45A C45 H45C 109.5
H45B C45 H45C 109.5
C44 C45 H45A 109.5
C44 C45 H45B 109.5
C44 C45 H45C 109.5
H46A C46 H46B 109.5
H46A C46 H46C 109.5
H46B C46 H46C 109.5
C44 C46 H46A 109.5
C44 C46 H46B 109.5
C44 C46 H46C 109.5
C41 C40 C39 115.6(9)
C41 C40 C44 124.2(9)
C39 C40 C44 120.3(9)
C40 C41 H41 116.8
C40 C41 C42 126.4(10)
C42 C41 H41 116.8
C41 C42 C43 115.9(9)
C41 C42 C48 122.0(9)
C43 C42 C48 122.0(8)
O3 C43 C42 120.0(9)
O3 C43 C38 121.3(9)
C38 C43 C42 118.7(9)
C43 C38 C37 120.7(9)
C39 C38 C43 121.8(10)
C39 C38 C37 117.2(9)
C40 C39 H39 119.3
C38 C39 C40 121.4(10)
C38 C39 H39 119.3
C50 C48 C42 108.7(8)
C51 C48 C42 110.7(8)
C51 C48 C50 111.2(8)
C49 C48 C42 111.2(8)
C49 C48 C50 106.0(8)
C49 C48 C51 108.8(9)
C48 C50 H50A 109.5
C48 C50 H50B 109.5
C48 C50 H50C 109.5
H50A C50 H50B 109.5
H50A C50 H50C 109.5
H50B C50 H50C 109.5
C48 C51 H51A 109.5
C48 C51 H51B 109.5
C48 C51 H51C 109.5
H51A C51 H51B 109.5
H51A C51 H51C 109.5
H51B C51 H51C 109.5
C48 C49 H49A 109.5
C48 C49 H49B 109.5
C48 C49 H49C 109.5
H49A C49 H49B 109.5
H49A C49 H49C 109.5
H49B C49 H49C 109.5
H54A C54 H54B 107.8
C53 C54 H54A 109.1
C53 C54 H54B 109.1
C53 C54 C55 112.7(9)
C55 C54 H54A 109.1
C55 C54 H54B 109.1
C54 C53 H53A 109.6
C54 C53 H53B 109.6
C54 C53 C52 110.4(10)
H53A C53 H53B 108.1
C52 C53 H53A 109.6
C52 C53 H53B 109.6
C54 C55 H55A 110.4
C54 C55 H55B 110.4
H55A C55 H55B 108.6
C56 C55 C54 106.4(10)
C56 C55 H55A 110.4
C56 C55 H55B 110.4
C55 C56 H56A 108.8
C55 C56 H56B 108.8
H56A C56 H56B 107.7
C57 C56 C55 113.9(9)
C57 C56 H56A 108.8
C57 C56 H56B 108.8
N4 C57 C56 112.6(8)
N4 C57 H57 108.0
N4 C57 C52 109.9(8)
C56 C57 H57 108.0
C56 C57 C52 110.1(8)
C52 C57 H57 108.0
N3 C52 C53 110.6(10)
N3 C52 C57 109.9(8)
N3 C52 H52 108.3
C53 C52 H52 108.3
C57 C52 C53 111.4(9)
C57 C52 H52 108.3
N4 C58 H58A 108.5
N4 C58 H58B 108.5
N4 C58 C59 115.1(8)
H58A C58 H58B 107.5
C59 C58 H58A 108.5
C59 C58 H58B 108.5
C60 C59 C58 119.6(8)
C60 C59 C64 121.3(9)
C64 C59 C58 119.1(9)
C59 C60 H60 119.2
C61 C60 C59 121.6(9)
C61 C60 H60 119.2
C60 C61 C62 117.8(9)
C60 C61 C65 122.2(9)
C62 C61 C65 120.1(8)
C61 C62 H62 118.6
C63 C62 C61 122.7(9)
C63 C62 H62 118.6
C62 C63 C69 120.8(10)
C64 C63 C62 116.5(10)
C64 C63 C69 122.6(10)
O4 C64 C59 121.1(9)
O4 C64 C63 118.9(9)
C63 C64 C59 119.7(9)
H67A C67 H67B 109.5
H67A C67 H67C 109.5
H67B C67 H67C 109.5
C65 C67 H67A 109.5
C65 C67 H67B 109.5
C65 C67 H67C 109.5
H67D C67A H67E 109.5
H67D C67A H67F 109.5
H67E C67A H67F 109.5
C65 C67A H67D 109.5
C65 C67A H67E 109.5
C65 C67A H67F 109.5
H66A C66 H66B 109.5
H66A C66 H66C 109.5
H66B C66 H66C 109.5
C65 C66 H66A 109.5
C65 C66 H66B 109.5
C65 C66 H66C 109.5
H66D C66A H66E 109.5
H66D C66A H66F 109.5
H66E C66A H66F 109.5
C65 C66A H66D 109.5
C65 C66A H66E 109.5
C65 C66A H66F 109.5
C61 C65 C67 110.4(10)
C61 C65 C67A 119.7(17)
C61 C65 C68A 106.4(17)
C67A C65 C68A 105.4(17)
C66 C65 C61 111.4(10)
C66 C65 C67 107.7(10)
C66 C65 C68 107.3(11)
C66A C65 C61 114.9(15)
C66A C65 C67A 106.6(17)
C66A C65 C68A 102.1(17)
C68 C65 C61 115.2(9)
C68 C65 C67 104.4(10)
C65 C68 H68A 109.5
C65 C68 H68B 109.5
C65 C68 H68C 109.5
H68A C68 H68B 109.5
H68A C68 H68C 109.5
H68B C68 H68C 109.5
C65 C68A H68D 109.5
C65 C68A H68E 109.5
C65 C68A H68F 109.5
H68D C68A H68E 109.5
H68D C68A H68F 109.5
H68E C68A H68F 109.5
C63 C69 C70 112.9(9)
C63 C69 C71 108.5(9)
C72 C69 C63 111.2(9)
C72 C69 C70 106.6(10)
C72 C69 C71 111.8(10)
C71 C69 C70 105.7(9)
C69 C70 H70A 109.5
C69 C70 H70B 109.5
C69 C70 H70C 109.5
H70A C70 H70B 109.5
H70A C70 H70C 109.5
H70B C70 H70C 109.5
C69 C72 H72A 109.5
C69 C72 H72B 109.5
C69 C72 H72C 109.5
H72A C72 H72B 109.5
H72A C72 H72C 109.5
H72B C72 H72C 109.5
C69 C71 H71A 109.5
C69 C71 H71B 109.5
C69 C71 H71C 109.5
H71A C71 H71B 109.5
H71A C71 H71C 109.5
H71B C71 H71C 109.5
H13A C13 H13B 109.5
H13A C13 H13C 109.5
H13B C13 H13C 109.5
C12 C13 H13A 109.5
C12 C13 H13B 109.5
C12 C13 H13C 109.5
H14A C14 H14B 109.5
H14A C14 H14C 109.5
H14B C14 H14C 109.5
C12 C14 H14A 109.5
C12 C14 H14B 109.5
C12 C14 H14C 109.5
C13 C12 C14 106.0(9)
C13 C12 C6 109.6(9)
C15 C12 C13 109.5(9)
C15 C12 C14 110.7(11)
C15 C12 C6 109.9(9)
C6 C12 C14 111.0(10)
C12 C15 H15A 109.5
C12 C15 H15B 109.5
C12 C15 H15C 109.5
H15A C15 H15B 109.5
H15A C15 H15C 109.5
H15B C15 H15C 109.5
C5 C6 C12 122.1(11)
C5 C6 C7 119.0(11)
C7 C6 C12 118.8(11)
C6 C5 H5 118.8
C6 C5 C4 122.4(10)
C4 C5 H5 118.8
C5 C4 C8 121.4(9)
C3 C4 C5 118.5(10)
C3 C4 C8 120.1(10)
C4 C3 H3A 118.6
C4 C3 C2 122.8(10)
C2 C3 H3A 118.6
C3 C2 C7 118.8(9)
C3 C2 C1 121.5(9)
C7 C2 C1 119.6(9)
O1 C7 C6 121.6(10)
O1 C7 C2 120.0(9)
C2 C7 C6 118.4(10)
H10A C10 H10B 109.5
H10A C10 H10C 109.5
H10B C10 H10C 109.5
C8 C10 H10A 109.5
C8 C10 H10B 109.5
C8 C10 H10C 109.5
H11A C11 H11B 109.5
H11A C11 H11C 109.5
H11B C11 H11C 109.5
C8 C11 H11A 109.5
C8 C11 H11B 109.5
C8 C11 H11C 109.5
C10 C8 C4 111.5(9)
C10 C8 C9 108.1(9)
C11 C8 C4 110.5(9)
C11 C8 C10 107.7(8)
C11 C8 C9 110.2(10)
C9 C8 C4 109.0(8)
C8 C9 H9A 109.5
C8 C9 H9B 109.5
C8 C9 H9C 109.5
H9A C9 H9B 109.5
H9A C9 H9C 109.5
H9B C9 H9C 109.5
H34A C34 H34B 109.5
H34A C34 H34C 109.5
H34B C34 H34C 109.5
C33 C34 H34A 109.5
C33 C34 H34B 109.5
C33 C34 H34C 109.5
H35A C35 H35B 109.5
H35A C35 H35C 109.5
H35B C35 H35C 109.5
C33 C35 H35A 109.5
C33 C35 H35B 109.5
C33 C35 H35C 109.5
H36A C36 H36B 109.5
H36A C36 H36C 109.5
H36B C36 H36C 109.5
C33 C36 H36A 109.5
C33 C36 H36B 109.5
C33 C36 H36C 109.5
C34 C33 C35 106.3(8)
C34 C33 C36 109.8(8)
C34 C33 C27 112.1(7)
C35 C33 C36 105.6(7)
C35 C33 C27 112.2(7)
C36 C33 C27 110.6(8)
C26 C27 C33 122.7(8)
C26 C27 C28 117.2(8)
C28 C27 C33 120.0(8)
C27 C26 H26 117.0
C27 C26 C25 126.0(9)
C25 C26 H26 117.0
C26 C25 C29 121.9(8)
C24 C25 C26 115.8(8)
C24 C25 C29 122.2(9)
C25 C24 H24 119.0
C23 C24 C25 122.0(9)
C23 C24 H24 119.0
C24 C23 C28 121.3(9)
C24 C23 C22 118.3(9)
C28 C23 C22 120.0(9)
O2 C28 C27 120.8(8)
O2 C28 C23 121.5(9)
C23 C28 C27 117.7(9)
C25 C29 C32 107.1(10)
C25 C29 C32A 102.1(11)
C25 C29 C31A 114.9(11)
C25 C29 C30A 114.4(12)
C31 C29 C25 119.0(11)
C31 C29 C32 103.5(12)
C31 C29 C30 111.2(13)
C31A C29 C32A 96.4(12)
C30 C29 C25 110.7(12)
C30 C29 C32 104.1(12)
C30A C29 C32A 94.4(13)
C30A C29 C31A 125.7(15)
C29 C32 H32A 109.5
C29 C32 H32B 109.5
C29 C32 H32C 109.5
H32A C32 H32B 109.5
H32A C32 H32C 109.5
H32B C32 H32C 109.5
C29 C32A H32D 109.5
C29 C32A H32E 109.5
C29 C32A H32F 109.5
H32D C32A H32E 109.5
H32D C32A H32F 109.5
H32E C32A H32F 109.5
C29 C31 H31A 109.5
C29 C31 H31B 109.5
C29 C31 H31C 109.5
H31A C31 H31B 109.5
H31A C31 H31C 109.5
H31B C31 H31C 109.5
C29 C31A H31D 109.5
C29 C31A H31E 109.5
C29 C31A H31F 109.5
H31D C31A H31E 109.5
H31D C31A H31F 109.5
H31E C31A H31F 109.5
C29 C30 H30A 109.5
C29 C30 H30B 109.5
C29 C30 H30C 109.5
H30A C30 H30B 109.5
H30A C30 H30C 109.5
H30B C30 H30C 109.5
C29 C30A H30D 109.5
C29 C30A H30E 109.5
C29 C30A H30F 109.5
H30D C30A H30E 109.5
H30D C30A H30F 109.5
H30E C30A H30F 109.5
N2 C22 C23 114.3(10)
N2 C22 H22A 108.7
N2 C22 H22B 108.7
C23 C22 H22A 108.7
C23 C22 H22B 108.7
H22A C22 H22B 107.6
N2 C21 H21 108.8
N2 C21 C16 109.3(9)
N2 C21 C20 111.0(10)
C16 C21 H21 108.8
C16 C21 C20 110.1(9)
C20 C21 H21 108.8
N1 C16 C21 110.0(8)
N1 C16 H16 108.5
N1 C16 C17 111.4(8)
C21 C16 H16 108.5
C21 C16 C17 109.8(8)
C17 C16 H16 108.5
C16 C17 H17A 109.2
C16 C17 H17B 109.2
C16 C17 C18 112.2(9)
H17A C17 H17B 107.9
C18 C17 H17A 109.2
C18 C17 H17B 109.2
C17 C18 H18A 110.6
C17 C18 H18B 110.6
H18A C18 H18B 108.7
C19 C18 C17 105.6(9)
C19 C18 H18A 110.6
C19 C18 H18B 110.6
C18 C19 H19A 109.1
C18 C19 H19B 109.1
C18 C19 C20 112.5(10)
H19A C19 H19B 107.8
C20 C19 H19A 109.1
C20 C19 H19B 109.1
C21 C20 H20A 110.1
C21 C20 H20B 110.1
C19 C20 C21 108.2(10)
C19 C20 H20A 110.1
C19 C20 H20B 110.1
H20A C20 H20B 108.4
N1 C1 C2 114.5(8)
N1 C1 H1A 108.6
N1 C1 H1B 108.6
C2 C1 H1A 108.6
C2 C1 H1B 108.6
H1A C1 H1B 107.6
C45 C44 C47 109.4(9)
C46 C44 C47 107.4(10)
C46 C44 C45 107.9(9)
C46 C44 C40 109.5(9)
C40 C44 C47 112.8(9)
C40 C44 C45 109.8(9)
N3 C37 H37A 108.8
N3 C37 H37B 108.8
C38 C37 N3 114.0(10)
C38 C37 H37A 108.8
C38 C37 H37B 108.8
H37A C37 H37B 107.7
C74 C73 C79 120.5(11)
C78 C73 C74 119.0(10)
C78 C73 C79 120.5(11)
C73 C74 H74 120.3
C75 C74 C73 119.4(11)
C75 C74 H74 120.3
C74 C75 H75 118.6
C76 C75 C74 122.7(11)
C76 C75 H75 118.6
C75 C76 H76 121.5
C75 C76 C77 117.0(11)
C77 C76 H76 121.5
C76 C77 H77 119.2
C76 C77 C78 121.7(11)
C78 C77 H77 119.2
C73 C78 C77 120.1(10)
C73 C78 H78 120.0
C77 C78 H78 120.0
C73 C79 H79A 109.5
C73 C79 H79B 109.5
C73 C79 H79C 109.5
H79A C79 H79B 109.5
H79A C79 H79C 109.5
H79B C79 H79C 109.5
C81 C80 C85 117.7(10)
C81 C80 C86 120.1(10)
C85 C80 C86 122.2(10)
C80 C81 H81 118.9
C82 C81 C80 122.2(11)
C82 C81 H81 118.9
C81 C82 H82 120.2
C81 C82 C83 119.6(11)
C83 C82 H82 120.2
C82 C83 H83 119.6
C84 C83 C82 120.7(11)
C84 C83 H83 119.6
C83 C84 H84 119.5
C83 C84 C85 120.9(11)
C85 C84 H84 119.5
C80 C85 C84 118.8(10)
C80 C85 H85 120.6
C84 C85 H85 120.6
C80 C86 H86A 109.5
C80 C86 H86B 109.5
C80 C86 H86C 109.5
H86A C86 H86B 109.5
H86A C86 H86C 109.5
H86B C86 H86C 109.5

loop_
_geom_bond_atom_site_label_1
_geom_bond_atom_site_label_2
_geom_bond_distance
In1 In2 3.3789(8)
In1 O1 2.091(7)
In1 O2 2.072(8)
In1 O5 2.244(9)
In1 O6 2.146(9)
In1 N1 2.337(10)
In1 N2 2.249(9)
In2 O3 2.084(8)
In2 O4 2.094(7)
In2 O5 2.214(10)
In2 O6 2.109(8)
In2 N3 2.302(10)
In2 N4 2.316(10)
O1 C7 1.357(11)
O2 C28 1.340(11)
O3 C43 1.339(11)
O4 C64 1.341(11)
N1 H1 1.0000
N1 C16 1.478(12)
N1 C1 1.440(12)
N2 H2 1.0000
N2 C22 1.498(12)
N2 C21 1.497(14)
N3 H3 1.0000
N3 C52 1.504(13)
N3 C37 1.510(13)
N4 H4 1.0000
N4 C57 1.494(13)
N4 C58 1.428(13)
C47 H47A 0.9800
C47 H47B 0.9800
C47 H47C 0.9800
C47 C44 1.557(15)
C45 H45A 0.9800
C45 H45B 0.9800
C45 H45C 0.9800
C45 C44 1.549(13)
C46 H46A 0.9800
C46 H46B 0.9800
C46 H46C 0.9800
C46 C44 1.532(14)
C40 C41 1.374(13)
C40 C39 1.382(13)
C40 C44 1.536(13)
C41 H41 0.9500
C41 C42 1.378(12)
C42 C43 1.417(12)
C42 C48 1.562(13)
C43 C38 1.391(13)
C38 C39 1.363(13)
C38 C37 1.506(13)
C39 H39 0.9500
C48 C50 1.546(12)
C48 C51 1.540(14)
C48 C49 1.489(13)
C50 H50A 0.9800
C50 H50B 0.9800
C50 H50C 0.9800
C51 H51A 0.9800
C51 H51B 0.9800
C51 H51C 0.9800
C49 H49A 0.9800
C49 H49B 0.9800
C49 H49C 0.9800
C54 H54A 0.9900
C54 H54B 0.9900
C54 C53 1.504(14)
C54 C55 1.546(15)
C53 H53A 0.9900
C53 H53B 0.9900
C53 C52 1.512(14)
C55 H55A 0.9900
C55 H55B 0.9900
C55 C56 1.533(13)
C56 H56A 0.9900
C56 H56B 0.9900
C56 C57 1.501(12)
C57 H57 1.0000
C57 C52 1.511(13)
C52 H52 1.0000
C58 H58A 0.9900
C58 H58B 0.9900
C58 C59 1.513(12)
C59 C60 1.383(12)
C59 C64 1.419(12)
C60 H60 0.9500
C60 C61 1.355(12)
C61 C62 1.444(12)
C61 C65 1.541(11)
C62 H62 0.9500
C62 C63 1.419(15)
C63 C64 1.414(14)
C63 C69 1.490(14)
C67 H67A 0.9800
C67 H67B 0.9800
C67 H67C 0.9800
C67 C65 1.554(10)
C67A H67D 0.9800
C67A H67E 0.9800
C67A H67F 0.9800
C67A C65 1.544(11)
C66 H66A 0.9800
C66 H66B 0.9800
C66 H66C 0.9800
C66 C65 1.538(10)
C66A H66D 0.9800
C66A H66E 0.9800
C66A H66F 0.9800
C66A C65 1.541(11)
C65 C68 1.539(9)
C65 C68A 1.560(11)
C68 H68A 0.9800
C68 H68B 0.9800
C68 H68C 0.9800
C68A H68D 0.9800
C68A H68E 0.9800
C68A H68F 0.9800
C69 C70 1.557(13)
C69 C72 1.473(14)
C69 C71 1.532(15)
C70 H70A 0.9800
C70 H70B 0.9800
C70 H70C 0.9800
C72 H72A 0.9800
C72 H72B 0.9800
C72 H72C 0.9800
C71 H71A 0.9800
C71 H71B 0.9800
C71 H71C 0.9800
C13 H13A 0.9800
C13 H13B 0.9800
C13 H13C 0.9800
C13 C12 1.546(12)
C14 H14A 0.9800
C14 H14B 0.9800
C14 H14C 0.9800
C14 C12 1.568(16)
C12 C15 1.522(14)
C12 C6 1.551(15)
C15 H15A 0.9800
C15 H15B 0.9800
C15 H15C 0.9800
C6 C5 1.360(15)
C6 C7 1.430(15)
C5 H5 0.9500
C5 C4 1.382(13)
C4 C3 1.357(12)
C4 C8 1.561(13)
C3 H3A 0.9500
C3 C2 1.378(12)
C2 C7 1.414(13)
C2 C1 1.506(12)
C10 H10A 0.9800
C10 H10B 0.9800
C10 H10C 0.9800
C10 C8 1.507(13)
C11 H11A 0.9800
C11 H11B 0.9800
C11 H11C 0.9800
C11 C8 1.496(13)
C8 C9 1.543(13)
C9 H9A 0.9800
C9 H9B 0.9800
C9 H9C 0.9800
C34 H34A 0.9800
C34 H34B 0.9800
C34 H34C 0.9800
C34 C33 1.514(12)
C35 H35A 0.9800
C35 H35B 0.9800
C35 H35C 0.9800
C35 C33 1.531(12)
C36 H36A 0.9800
C36 H36B 0.9800
C36 H36C 0.9800
C36 C33 1.531(12)
C33 C27 1.541(12)
C27 C26 1.355(11)
C27 C28 1.426(12)
C26 H26 0.9500
C26 C25 1.380(12)
C25 C24 1.371(12)
C25 C29 1.522(11)
C24 H24 0.9500
C24 C23 1.367(13)
C23 C28 1.403(12)
C23 C22 1.501(13)
C29 C32 1.554(10)
C29 C32A 1.574(10)
C29 C31 1.520(10)
C29 C31A 1.529(10)
C29 C30 1.521(10)
C29 C30A 1.526(10)
C32 H32A 0.9800
C32 H32B 0.9800
C32 H32C 0.9800
C32A H32D 0.9800
C32A H32E 0.9800
C32A H32F 0.9800
C31 H31A 0.9800
C31 H31B 0.9800
C31 H31C 0.9800
C31A H31D 0.9800
C31A H31E 0.9800
C31A H31F 0.9800
C30 H30A 0.9800
C30 H30B 0.9800
C30 H30C 0.9800
C30A H30D 0.9800
C30A H30E 0.9800
C30A H30F 0.9800
C22 H22A 0.9900
C22 H22B 0.9900
C21 H21 1.0000
C21 C16 1.513(14)
C21 C20 1.537(14)
C16 H16 1.0000
C16 C17 1.526(13)
C17 H17A 0.9900
C17 H17B 0.9900
C17 C18 1.539(13)
C18 H18A 0.9900
C18 H18B 0.9900
C18 C19 1.518(14)
C19 H19A 0.9900
C19 H19B 0.9900
C19 C20 1.525(15)
C20 H20A 0.9900
C20 H20B 0.9900
C1 H1A 0.9900
C1 H1B 0.9900
C37 H37A 0.9900
C37 H37B 0.9900
C73 C74 1.391(14)
C73 C78 1.371(13)
C73 C79 1.469(16)
C74 H74 0.9500
C74 C75 1.376(13)
C75 H75 0.9500
C75 C76 1.368(13)
C76 H76 0.9500
C76 C77 1.382(13)
C77 H77 0.9500
C77 C78 1.387(13)
C78 H78 0.9500
C79 H79A 0.9800
C79 H79B 0.9800
C79 H79C 0.9800
C80 C81 1.394(13)
C80 C85 1.406(14)
C80 C86 1.471(13)
C81 H81 0.9500
C81 C82 1.373(13)
C82 H82 0.9500
C82 C83 1.382(14)
C83 H83 0.9500
C83 C84 1.340(14)
C84 H84 0.9500
C84 C85 1.430(14)
C85 H85 0.9500
C86 H86A 0.9800
C86 H86B 0.9800
C86 H86C 0.9800

loop_
_geom_torsion_atom_site_label_1
_geom_torsion_atom_site_label_2
_geom_torsion_atom_site_label_3
_geom_torsion_atom_site_label_4
_geom_torsion
In1 O1 C7 C6 129.2(8)
In1 O1 C7 C2 -52.1(10)
In1 O2 C28 C27 -145.8(7)
In1 O2 C28 C23 35.6(14)
In1 N1 C16 C21 54.0(9)
In1 N1 C16 C17 176.0(6)
In1 N1 C1 C2 -60.7(10)
In1 N2 C22 C23 66.9(10)
In1 N2 C21 C16 28.4(10)
In1 N2 C21 C20 150.1(7)
In2 O3 C43 C42 -147.6(7)
In2 O3 C43 C38 34.3(14)
In2 O4 C64 C59 -50.3(11)
In2 O4 C64 C63 135.5(8)
In2 N3 C52 C53 154.4(7)
In2 N3 C52 C57 31.0(10)
In2 N3 C37 C38 70.0(10)
In2 N4 C57 C56 175.2(7)
In2 N4 C57 C52 52.1(9)
In2 N4 C58 C59 -64.8(9)
O3 C43 C38 C39 176.7(10)
O3 C43 C38 C37 2.0(16)
N1 C16 C17 C18 178.6(8)
N2 C21 C16 N1 -57.3(12)
N2 C21 C16 C17 179.8(9)
N2 C21 C20 C19 -179.4(9)
N4 C57 C52 N3 -57.2(12)
N4 C57 C52 C53 179.9(9)
N4 C58 C59 C60 -109.8(11)
N4 C58 C59 C64 67.2(12)
C40 C41 C42 C43 -0.8(16)
C40 C41 C42 C48 -178.4(9)
C41 C40 C39 C38 3.7(15)
C41 C40 C44 C47 -2.6(16)
C41 C40 C44 C45 119.6(11)
C41 C40 C44 C46 -122.1(11)
C41 C42 C43 O3 -175.5(9)
C41 C42 C43 C38 2.7(13)
C41 C42 C48 C50 111.8(10)
C41 C42 C48 C51 -125.7(10)
C41 C42 C48 C49 -4.6(14)
C42 C43 C38 C39 -1.5(15)
C42 C43 C38 C37 -176.1(9)
C43 C42 C48 C50 -65.6(12)
C43 C42 C48 C51 56.9(12)
C43 C42 C48 C49 178.0(9)
C43 C38 C39 C40 -1.9(17)
C43 C38 C37 N3 -61.8(14)
C39 C40 C41 C42 -2.4(16)
C39 C40 C44 C47 177.1(10)
C39 C40 C44 C45 -60.6(13)
C39 C40 C44 C46 57.7(13)
C39 C38 C37 N3 123.3(11)
C48 C42 C43 O3 2.1(14)
C48 C42 C43 C38 -179.7(9)
C54 C53 C52 N3 -178.9(10)
C54 C53 C52 C57 -56.3(13)
C54 C55 C56 C57 56.1(13)
C53 C54 C55 C56 -56.1(14)
C55 C54 C53 C52 58.0(14)
C55 C56 C57 N4 179.8(10)
C55 C56 C57 C52 -57.2(13)
C56 C57 C52 N3 178.3(9)
C56 C57 C52 C53 55.4(12)
C57 N4 C58 C59 176.5(8)
C52 N3 C37 C38 -53.2(13)
C58 N4 C57 C56 -65.7(12)
C58 N4 C57 C52 171.2(9)
C58 C59 C60 C61 -178.5(9)
C58 C59 C64 O4 1.8(14)
C58 C59 C64 C63 176.0(9)
C59 C60 C61 C62 -0.7(14)
C59 C60 C61 C65 178.4(9)
C60 C59 C64 O4 178.7(9)
C60 C59 C64 C63 -7.1(14)
C60 C61 C62 C63 -0.5(15)
C60 C61 C65 C67 -64.5(13)
C60 C61 C65 C67A -127.4(19)
C60 C61 C65 C66 55.1(14)
C60 C61 C65 C66A 1(2)
C60 C61 C65 C68 177.6(11)
C60 C61 C65 C68A 113.6(18)
C61 C62 C63 C64 -2.0(15)
C61 C62 C63 C69 -179.0(9)
C62 C61 C65 C67 114.5(11)
C62 C61 C65 C67A 52(2)
C62 C61 C65 C66 -125.9(11)
C62 C61 C65 C66A -180(2)
C62 C61 C65 C68 -3.4(14)
C62 C61 C65 C68A -67.4(18)
C62 C63 C64 O4 179.9(9)
C62 C63 C64 C59 5.6(14)
C62 C63 C69 C70 -3.0(15)
C62 C63 C69 C72 116.8(12)
C62 C63 C69 C71 -119.8(11)
C64 C59 C60 C61 4.5(15)
C64 C63 C69 C70 -179.9(10)
C64 C63 C69 C72 -60.1(14)
C64 C63 C69 C71 63.3(13)
C65 C61 C62 C63 -179.7(9)
C69 C63 C64 O4 -3.1(15)
C69 C63 C64 C59 -177.4(10)
C13 C12 C6 C5 0.5(15)
C13 C12 C6 C7 176.2(9)
C14 C12 C6 C5 -116.2(12)
C14 C12 C6 C7 59.4(13)
C12 C6 C5 C4 177.1(9)
C12 C6 C7 O1 4.1(15)
C12 C6 C7 C2 -174.6(9)
C15 C12 C6 C5 120.9(11)
C15 C12 C6 C7 -63.4(13)
C6 C5 C4 C3 -2.5(14)
C6 C5 C4 C8 -179.9(9)
C5 C6 C7 O1 179.9(9)
C5 C6 C7 C2 1.2(15)
C5 C4 C3 C2 0.8(14)
C5 C4 C8 C10 -7.2(13)
C5 C4 C8 C11 112.5(10)
C5 C4 C8 C9 -126.4(10)
C4 C3 C2 C7 1.7(14)
C4 C3 C2 C1 -177.5(8)
C3 C4 C8 C10 175.4(8)
C3 C4 C8 C11 -64.9(11)
C3 C4 C8 C9 56.2(12)
C3 C2 C7 O1 178.6(8)
C3 C2 C7 C6 -2.7(13)
C3 C2 C1 N1 -113.0(11)
C7 C6 C5 C4 1.4(16)
C7 C2 C1 N1 67.8(12)
C8 C4 C3 C2 178.3(9)
C34 C33 C27 C26 -122.2(9)
C34 C33 C27 C28 59.6(11)
C35 C33 C27 C26 -2.7(13)
C35 C33 C27 C28 179.1(8)
C36 C33 C27 C26 114.9(9)
C36 C33 C27 C28 -63.3(11)
C33 C27 C26 C25 179.7(9)
C33 C27 C28 O2 1.5(14)
C33 C27 C28 C23 -179.8(9)
C27 C26 C25 C24 1.2(16)
C27 C26 C25 C29 178.4(9)
C26 C27 C28 O2 -176.8(9)
C26 C27 C28 C23 1.9(14)
C26 C25 C24 C23 -0.4(16)
C26 C25 C29 C32 -119.5(12)
C26 C25 C29 C32A 60.7(13)
C26 C25 C29 C31 -2.8(17)
C26 C25 C29 C31A -42.2(17)
C26 C25 C29 C30 127.7(13)
C26 C25 C29 C30A 161.2(14)
C25 C24 C23 C28 0.5(17)
C25 C24 C23 C22 173.4(10)
C24 C25 C29 C32 57.5(13)
C24 C25 C29 C32A -122.3(13)
C24 C25 C29 C31 174.2(13)
C24 C25 C29 C31A 134.7(14)
C24 C25 C29 C30 -55.3(16)
C24 C25 C29 C30A -21.8(18)
C24 C23 C28 O2 177.5(10)
C24 C23 C28 C27 -1.2(16)
C24 C23 C22 N2 124.1(11)
C28 C27 C26 C25 -2.0(15)
C28 C23 C22 N2 -62.9(14)
C29 C25 C24 C23 -177.6(10)
C22 N2 C21 C16 151.2(8)
C22 N2 C21 C20 -87.1(11)
C22 C23 C28 O2 4.6(16)
C22 C23 C28 C27 -174.0(9)
C21 N2 C22 C23 -58.2(12)
C21 C16 C17 C18 -59.2(11)
C16 N1 C1 C2 -178.6(9)
C16 C21 C20 C19 -58.2(13)
C16 C17 C18 C19 58.8(12)
C17 C18 C19 C20 -60.6(13)
C18 C19 C20 C21 61.8(13)
C20 C21 C16 N1 -179.5(9)
C20 C21 C16 C17 57.5(12)
C1 N1 C16 C21 174.5(9)
C1 N1 C16 C17 -63.5(12)
C1 C2 C7 O1 -2.2(13)
C1 C2 C7 C6 176.5(8)
C44 C40 C41 C42 177.4(10)
C44 C40 C39 C38 -176.1(10)
C37 N3 C52 C53 -85.0(12)
C37 N3 C52 C57 151.5(9)
C37 C38 C39 C40 172.9(9)
C73 C74 C75 C76 -1.1(17)
C74 C73 C78 C77 -0.3(16)
C74 C75 C76 C77 1.4(16)
C75 C76 C77 C78 -1.1(16)
C76 C77 C78 C73 0.6(17)
C78 C73 C74 C75 0.6(16)
C79 C73 C74 C75 -177.2(11)
C79 C73 C78 C77 177.5(11)
C80 C81 C82 C83 0.7(16)
C81 C80 C85 C84 -0.1(15)
C81 C82 C83 C84 -1.3(17)
C82 C83 C84 C85 1.1(17)
C83 C84 C85 C80 -0.4(16)
C85 C80 C81 C82 -0.1(16)
C86 C80 C81 C82 -178.6(11)
C86 C80 C85 C84 178.4(10)

loop_
_platon_squeeze_void_nr
_platon_squeeze_void_average_x
_platon_squeeze_void_average_y
_platon_squeeze_void_average_z
_platon_squeeze_void_volume
_platon_squeeze_void_count_electrons
_platon_squeeze_void_content
1 0.110 0.279 0.418 426 62 ' '
2 0.696 0.773 0.755 37 6 ' '
3 0.974 0.812 0.077 11 1 ' '
